data_2101519
loop_
_publ_author_name
'Kubicki, M.'
'Kindopp, T. W.'
'Capparelli, M. V.'
'Codding, P. W.'

_publ_section_title
;
 Hydrogen-bond patterns in 1,4-dihydro-2,3-quinoxalinediones: ligands
 for the glycine modulatory site on the NMDA receptor
;
_journal_issue 3
_journal_name_full 'Acta Crystallographica Section B'
_journal_page_first 487
_journal_page_last 499
_journal_paper_doi 10.1107/S0108768195011773
_journal_volume 52
_journal_year 1996
_chemical_formula_sum 'C8 H4 N4 O6'
_chemical_formula_weight 252.15
_symmetry_cell_setting orthorhombic
_symmetry_space_group_name_Hall 'P 2ac 2ab'
_symmetry_space_group_name_H-M 'P 21 21 21'
_atom_type_scat_source IntTabC
_cell_angle_alpha 90
_cell_angle_beta 90
_cell_angle_gamma 90
_cell_formula_units_Z 8
_cell_length_a 6.9774(6)
_cell_length_b 13.0830(10)
_cell_length_c 20.4010(10)
_cell_measurement_reflns_used 25
_cell_measurement_temperature 293(2)
_cell_measurement_theta_max 53.86
_cell_measurement_theta_min 20.69
_cell_volume 1862.3(2)
_computing_cell_refinement 'SHELXL03 (Sheldrick, 1993)'
_computing_data_collection 'Enraf-Nonius CAD-4F'
_computing_data_reduction 'ENDROC (Rettig, 1978)'
_computing_structure_refinement 'SHELXL93 (Sheldrick, 1993)'
_computing_structure_solution 'SHELXS86 (Sheldrick, 1990)'
_diffrn_measurement_device 'Enraf-Nonius CAD-4F'
_diffrn_measurement_method \w-2\q
_diffrn_radiation_type CuK\a
_diffrn_radiation_wavelength 1.54178
_diffrn_reflns_limit_h_max 8
_diffrn_reflns_limit_h_min 0
_diffrn_reflns_limit_k_max 16
_diffrn_reflns_limit_k_min 0
_diffrn_reflns_limit_l_max 25
_diffrn_reflns_limit_l_min 0
_diffrn_reflns_number 2053
_diffrn_reflns_theta_max 74.83
_diffrn_standards_decay_% <1
_diffrn_standards_interval_time 33.33
_diffrn_standards_number 3
_exptl_absorpt_coefficient_mu 1.395
_exptl_absorpt_correction_type none
_exptl_crystal_colour 'pale yellow'
_exptl_crystal_density_diffrn 1.799
_exptl_crystal_description prism
_exptl_crystal_F_000 1024
_exptl_crystal_size_max 0.30
_exptl_crystal_size_mid 0.20
_exptl_crystal_size_min 0.12
_refine_diff_density_max 0.205
_refine_diff_density_min -0.154
_refine_ls_extinction_coef 0.0030(10)
_refine_ls_extinction_method 'SHELXL93 (Sheldrick, 1993)'
_refine_ls_goodness_of_fit_obs 1.064
_refine_ls_hydrogen_treatment refall
_refine_ls_number_parameters 358
_refine_ls_number_reflns 2047
_refine_ls_R_factor_obs 0.0350
_refine_ls_shift/esd_max 0.001
_refine_ls_structure_factor_coef Fsqd
_refine_ls_weighting_scheme
;w = 1/[\s^2^(F^2^) + (0.0362P)^2^ + 0.3565P]
where P = (F~o~^2^ + 2F~c~^2^)/3
;
_refine_ls_wR_factor_obs 0.0922
_reflns_number_observed 2047
_reflns_number_total 2053
_reflns_observed_criterion I>2\s(I)
_cod_data_source_file cr0473.cif
_cod_data_source_block cr0473b
_cod_database_code 2101519

loop_
_atom_site_label
_atom_site_fract_x
_atom_site_fract_y
_atom_site_fract_z
_atom_site_U_iso_or_equiv
N(1) .3780(4) .5046(2) .04910(10) .0460(10)
C(2) .4886(4) .4946(2) .10230(10) .0430(10)
O(2) .6309(4) .5453(2) .11290(10) .0640(10)
C(3) .4297(4) .4142(2) .15160(10) .0430(10)
O(3) .5270(4) .3968(2) .19890(10) .0650(10)
N(4) .2572(4) .3667(2) .14030(10) .0410(10)
C(4A) .1438(4) .3824(2) .08620(10) .0360(10)
C(5) -.0338(4) .3342(2) .07460(10) .0400(10)
N(5) -.1218(4) .2675(2) .12410(10) .0500(10)
O(51) -.0418(4) .2564(2) .17650(10) .0590(10)
O(52) -.2758(4) .2282(2) .10950(10) .0810(10)
C(6) -.1343(4) .3494(2) .0171(2) .0420(10)
C(7) -.0609(4) .4139(2) -.02890(10) .0410(10)
N(7) -.1633(4) .4269(2) -.09130(10) .0510(10)
O(71) -.0977(4) .4855(2) -.13170(10) .0590(10)
O(72) -.3103(4) .3782(2) -.09880(10) .0790(10)
C(8) .1080(5) .4670(2) -.01970(10) .0420(10)
C(8A) .2083(4) .4517(2) .03810(10) .0370(10)
N(1') .0757(4) .1904(2) .39760(10) .0400(10)
C(2') .0552(4) .2742(2) .43490(10) .0400(10)
O(2') .1769(3) .3055(2) .47290(10) .0520(10)
C(3') -.1340(5) .3280(2) .42950(10) .0400(10)
O(3') -.1679(4) .4014(2) .46430(10) .0530(10)
N(4') -.2612(4) .2912(2) .38480(10) .0400(10)
C(4A') -.2248(4) .2128(2) .34210(10) .0330(10)
C(5') -.3501(4) .1809(2) .29230(10) .0360(10)
N(5') -.5401(4) .2262(2) .28410(10) .0440(10)
O(51') -.5920(3) .2924(2) .32310(10) .0630(10)
O(52') -.6407(4) .1965(2) .23900(10) .0600(10)
C(6') -.3036(4) .1039(2) .24860(10) .0390(10)
C(7') -.1279(4) .0568(2) .25610(10) .0400(10)
N(7') -.0722(4) -.0228(2) .20940(10) .0490(10)
O(71') -.1513(4) -.0245(2) .15610(10) .0680(10)
O(72') .0497(5) -.0836(2) .22580(10) .0790(10)
C(8') -.0023(4) .0812(2) .30560(10) .0380(10)
C(8A') -.0494(4) .1604(2) .34820(10) .0350(10)
H(1) .411(6) .550(3) .0218(17) .065(11)
H(4) .224(5) .324(3) .1694(17) .054(10)
H(6) -.258(6) .312(3) .0136(17) .063(11)
H(8) .146(5) .515(2) -.0540(15) .047(9)
H(1') .168(6) .154(3) .4016(16) .051(10)
H(4') -.353(7) .323(3) .379(2) .077(14)
H(6') -.391(6) .085(3) .2131(17) .066(11)
H(8') .115(5) .048(2) .3097(15) .044(9)

loop_
_geom_angle_atom_site_label_1
_geom_angle_atom_site_label_2
_geom_angle_atom_site_label_3
_geom_angle
C(2) N(1) C(8A) 124.9(3)
C(2) N(1) H(1) 116(3)
C(8A) N(1) H(1) 118(3)
O(2) C(2) N(1) 124.2(3)
O(2) C(2) C(3) 118.9(3)
N(1) C(2) C(3) 116.8(3)
O(3) C(3) N(4) 123.0(3)
O(3) C(3) C(2) 120.8(3)
N(4) C(3) C(2) 116.2(2)
C(4A) N(4) C(3) 124.8(2)
C(4A) N(4) H(4) 120(3)
C(3) N(4) H(4) 115(3)
N(4) C(4A) C(8A) 118.2(2)
N(4) C(4A) C(5) 125.0(3)
C(8A) C(4A) C(5) 116.8(3)
C(6) C(5) C(4A) 121.7(3)
C(6) C(5) N(5) 117.2(3)
C(4A) C(5) N(5) 121.1(3)
O(51) N(5) O(52) 124.5(3)
O(51) N(5) C(5) 118.9(3)
O(52) N(5) C(5) 116.6(3)
C(7) C(6) C(5) 118.9(3)
C(7) C(6) H(6) 125(2)
C(5) C(6) H(6) 116(2)
C(6) C(7) C(8) 122.7(3)
C(6) C(7) N(7) 119.0(3)
C(8) C(7) N(7) 118.3(3)
O(72) N(7) O(71) 124.2(3)
O(72) N(7) C(7) 117.3(3)
O(71) N(7) C(7) 118.5(3)
C(7) C(8) C(8A) 118.2(3)
C(7) C(8) H(8) 117(2)
C(8A) C(8) H(8) 124(2)
C(8) C(8A) N(1) 119.6(3)
C(8) C(8A) C(4A) 121.6(3)
N(1) C(8A) C(4A) 118.7(2)
C(2') N(1') C(8A') 125.1(3)
C(2') N(1') H(1') 120(3)
C(8A') N(1') H(1') 114(3)
O(2') C(2') N(1') 124.1(3)
O(2') C(2') C(3') 120.1(3)
N(1') C(2') C(3') 115.8(2)
O(3') C(3') N(4') 122.9(3)
O(3') C(3') C(2') 119.9(3)
N(4') C(3') C(2') 117.2(2)
C(3') N(4') C(4A') 124.8(2)
C(3') N(4') H(4') 117(3)
C(4A') N(4') H(4') 117(3)
N(4') C(4A') C(5') 124.6(2)
N(4') C(4A') C(8A') 118.0(2)
C(5') C(4A') C(8A') 117.4(2)
C(6') C(5') C(4A') 122.5(3)
C(6') C(5') N(5') 115.8(2)
C(4A') C(5') N(5') 121.8(2)
O(52') N(5') O(51') 122.8(3)
O(52') N(5') C(5') 118.6(3)
O(51') N(5') C(5') 118.6(2)
C(7') C(6') C(5') 117.5(3)
C(7') C(6') H(6') 121(2)
C(5') C(6') H(6') 121(2)
C(8') C(7') C(6') 123.0(3)
C(8') C(7') N(7') 118.3(3)
C(6') C(7') N(7') 118.7(3)
O(72') N(7') O(71') 123.5(3)
O(72') N(7') C(7') 118.2(3)
O(71') N(7') C(7') 118.3(3)
C(7') C(8') C(8A') 118.8(3)
C(7') C(8') H(8') 121(2)
C(8A') C(8') H(8') 120(2)
N(1') C(8A') C(8') 121.0(2)
N(1') C(8A') C(4A') 118.2(2)
C(8') C(8A') C(4A') 120.8(2)

loop_
_geom_bond_atom_site_label_1
_geom_bond_atom_site_label_2
_geom_bond_distance
N(1) C(2) 1.339(4)
N(1) C(8A) 1.390(4)
N(1) H(1) .84(4)
C(2) O(2) 1.214(4)
C(2) C(3) 1.513(4)
C(3) O(3) 1.202(4)
C(3) N(4) 1.374(4)
N(4) C(4A) 1.374(3)
N(4) H(4) .84(3)
C(4A) C(8A) 1.409(4)
C(4A) C(5) 1.410(4)
C(5) C(6) 1.380(4)
C(5) N(5) 1.470(4)
N(5) O(51) 1.215(4)
N(5) O(52) 1.228(4)
C(6) C(7) 1.362(4)
C(6) H(6) .99(4)
C(7) C(8) 1.381(4)
C(7) N(7) 1.470(4)
N(7) O(72) 1.216(4)
N(7) O(71) 1.217(4)
C(8) C(8A) 1.387(4)
C(8) H(8) .98(3)
N(1') C(2') 1.343(4)
N(1') C(8A') 1.389(3)
N(1') H(1') .80(4)
C(2') O(2') 1.220(3)
C(2') C(3') 1.501(4)
C(3') O(3') 1.216(3)
C(3') N(4') 1.362(4)
N(4') C(4A') 1.369(3)
N(4') H(4') .77(5)
C(4A') C(5') 1.405(4)
C(4A') C(8A') 1.408(3)
C(5') C(6') 1.382(4)
C(5') N(5') 1.462(4)
N(5') O(52') 1.221(3)
N(5') O(51') 1.231(3)
C(6') C(7') 1.380(4)
C(6') H(6') .98(4)
C(7') C(8') 1.374(4)
C(7') N(7') 1.465(3)
N(7') O(72') 1.213(4)
N(7') O(71') 1.220(3)
C(8') C(8A') 1.392(4)
C(8') H(8') .93(4)
